data_4022994
loop_
_publ_author_name
'Sylvie Pailloux'
'Iris Binyamin'
'Lorraine M. Deck'
'Brian M. Rapko'
'Benjamin P. Hay'
'Eileen N. Duesler'
'Robert T. Paine'

_publ_section_title
;
 Oxidation Reactivity Channels for 2-(Pyridin-2-yl)-N,N-diphenylacetamides
;
_journal_name_full 'Journal of Organic Chemistry'
_journal_page_first 9195
_journal_page_last 9202
_journal_paper_doi 10.1021/jo701408y
_journal_volume 72
_journal_year 2007
_chemical_formula_moiety 'C19 H16 N2 O2, C19 H16 N2 O3'
_chemical_formula_sum 'C38 H32 N4 O5'
_chemical_formula_weight 624.68
_chemical_name_systematic
;
 ?
;
_space_group_IT_number 7
_symmetry_cell_setting monoclinic
_symmetry_space_group_name_Hall 'P -2yc'
_symmetry_space_group_name_H-M 'P 1 c 1'
_atom_sites_solution_hydrogens geom
_atom_sites_solution_primary direct
_atom_sites_solution_secondary difmap
_audit_creation_method SHELXL-97
_cell_angle_alpha 90.00
_cell_angle_beta 92.612(2)
_cell_angle_gamma 90.00
_cell_formula_units_Z 2
_cell_length_a 6.1070(3)
_cell_length_b 16.1821(8)
_cell_length_c 15.2318(7)
_cell_measurement_reflns_used 6763
_cell_measurement_temperature 223(2)
_cell_measurement_theta_max 27.83
_cell_measurement_theta_min 2.68
_cell_volume 1503.70(13)
_computing_cell_refinement 'Bruker SMART'
_computing_data_collection 'Bruker SMART'
_computing_data_reduction 'Bruker SAINT'
_computing_molecular_graphics 'Bruker SHELXTL'
_computing_publication_material 'Bruker SHELXTL'
_computing_structure_refinement 'SHELXL-97 (Sheldrick, 1997)'
_computing_structure_solution 'SHELXS-97 (Sheldrick, 1990)'
_diffrn_ambient_temperature 223(2)
_diffrn_measured_fraction_theta_full 0.997
_diffrn_measured_fraction_theta_max 0.997
_diffrn_measurement_device_type 'CCD area detector'
_diffrn_measurement_method 'phi and omega scans'
_diffrn_radiation_monochromator graphite
_diffrn_radiation_source 'fine-focus sealed tube'
_diffrn_radiation_type MoK\a
_diffrn_radiation_wavelength 0.71073
_diffrn_reflns_av_R_equivalents 0.0238
_diffrn_reflns_av_sigmaI/netI 0.0189
_diffrn_reflns_limit_h_max 7
_diffrn_reflns_limit_h_min -8
_diffrn_reflns_limit_k_max 20
_diffrn_reflns_limit_k_min -21
_diffrn_reflns_limit_l_max 20
_diffrn_reflns_limit_l_min -20
_diffrn_reflns_number 16827
_diffrn_reflns_theta_full 27.94
_diffrn_reflns_theta_max 27.94
_diffrn_reflns_theta_min 2.68
_diffrn_standards_decay_% 0.0
_exptl_absorpt_coefficient_mu 0.093
_exptl_absorpt_correction_T_max 0.99
_exptl_absorpt_correction_T_min 0.98
_exptl_absorpt_correction_type multi-scan
_exptl_absorpt_process_details SADABS
_exptl_crystal_colour colourless
_exptl_crystal_density_diffrn 1.380
_exptl_crystal_density_method 'not measured'
_exptl_crystal_description prism
_exptl_crystal_F_000 656
_exptl_crystal_size_max 0.16
_exptl_crystal_size_mid 0.12
_exptl_crystal_size_min 0.08
_refine_diff_density_max 0.638
_refine_diff_density_min -0.527
_refine_diff_density_rms 0.054
_refine_ls_extinction_method none
_refine_ls_goodness_of_fit_ref 1.069
_refine_ls_hydrogen_treatment noref
_refine_ls_matrix_type full
_refine_ls_number_parameters 425
_refine_ls_number_reflns 3601
_refine_ls_number_restraints 2
_refine_ls_restrained_S_all 1.069
_refine_ls_R_factor_all 0.0685
_refine_ls_R_factor_gt 0.0536
_refine_ls_shift/su_max 0.001
_refine_ls_shift/su_mean 0.000
_refine_ls_structure_factor_coef Fsqd
_refine_ls_weighting_details 'calc w=1/[\s^2^(Fo^2^)+(0.0811P)^2^+0.7776P] where P=(Fo^2^+2Fc^2^)/3'
_refine_ls_weighting_scheme calc
_refine_ls_wR_factor_gt 0.1445
_refine_ls_wR_factor_ref 0.1610
_reflns_number_gt 2914
_reflns_number_total 3601
_reflns_threshold_expression >2sigma(I)
_cod_data_source_file jo701408y-File003.cif
_cod_data_source_block rtp5jp
_cod_depositor_comments
;
The following automatic conversions were performed:
'_symmetry_cell_setting' value 'Monoclinic' changed to 'monoclinic'
according to '/home/saulius/struct/CIF-dictionaries/cif_core.dic'
dictionary named 'cif_core.dic' version 2.4.1 from 2010-06-29.

Automatic conversion script
Id: cif_fix_enum 1527 2010-12-29 10:47:43Z saulius 
;
_cod_original_sg_symbol_H-M 'P c'
_cod_database_code 4022994

loop_
_symmetry_equiv_pos_as_xyz
'x, y, z'
'x, -y, z+1/2'

loop_
_atom_site_label
_atom_site_type_symbol
_atom_site_fract_x
_atom_site_fract_y
_atom_site_fract_z
_atom_site_U_iso_or_equiv
_atom_site_adp_type
_atom_site_occupancy
_atom_site_symmetry_multiplicity
_atom_site_calc_flag
_atom_site_refinement_flags
O1 O 0.5531(7) 0.1841(3) 0.2655(3) 0.0484(11) Uani 1 1 d .
O2 O 1.0168(7) 0.0963(2) 0.2263(3) 0.0370(9) Uani 1 1 d .
O3 O 1.1748(11) 0.2365(4) 0.3549(4) 0.1135(18) Uani 1 1 d .
H3 H 1.1556 0.2601 0.4023 0.170 Uiso 1 1 calc R
N1 N 0.6211(8) 0.1499(3) 0.3383(4) 0.0358(11) Uani 1 1 d .
N2 N 1.0516(8) 0.2187(3) 0.1576(3) 0.0304(9) Uani 1 1 d .
C1 C 0.4878(10) 0.0980(4) 0.3848(4) 0.0416(15) Uani 1 1 d .
H1A H 0.3462 0.0862 0.3612 0.050 Uiso 1 1 calc R
C2 C 0.5496(11) 0.0652(5) 0.4585(4) 0.0492(16) Uani 1 1 d .
H2 H 0.4519 0.0313 0.4880 0.059 Uiso 1 1 calc R
C3 C 0.7637(11) 0.0795(4) 0.4965(4) 0.0440(15) Uani 1 1 d .
H3A H 0.8102 0.0556 0.5504 0.053 Uiso 1 1 calc R
C4 C 0.9029(11) 0.1313(4) 0.4494(4) 0.0386(14) Uani 1 1 d .
H4 H 1.0453 0.1430 0.4720 0.046 Uiso 1 1 calc R
C5 C 0.8298(10) 0.1642(3) 0.3711(4) 0.0308(12) Uani 1 1 d .
C6 C 0.9642(9) 0.2174(3) 0.3119(4) 0.0334(12) Uani 1 1 d .
H6 H 0.8842 0.2693 0.2977 0.040 Uiso 1 1 calc R
C7 C 1.0098(9) 0.1719(3) 0.2282(4) 0.0290(11) Uani 1 1 d .
C8 C 1.0499(9) 0.3080(3) 0.1598(3) 0.0278(11) Uani 1 1 d .
C9 C 1.2296(11) 0.3499(3) 0.1915(4) 0.0331(12) Uani 1 1 d .
H9 H 1.3557 0.3214 0.2123 0.040 Uiso 1 1 calc R
C10 C 1.2223(12) 0.4387(3) 0.1924(4) 0.0434(15) Uani 1 1 d .
H10 H 1.3443 0.4687 0.2146 0.052 Uiso 1 1 calc R
C11 C 1.0405(12) 0.4794(3) 0.1613(4) 0.0398(14) Uani 1 1 d .
H11 H 1.0360 0.5375 0.1624 0.048 Uiso 1 1 calc R
C12 C 0.8617(11) 0.4349(4) 0.1281(4) 0.0403(14) Uani 1 1 d .
H12 H 0.7369 0.4628 0.1050 0.048 Uiso 1 1 calc R
C13 C 0.8662(10) 0.3493(3) 0.1287(4) 0.0342(13) Uani 1 1 d .
H13 H 0.7427 0.3193 0.1077 0.041 Uiso 1 1 calc R
C14 C 1.1024(9) 0.1798(3) 0.0774(4) 0.0308(12) Uani 1 1 d .
C15 C 0.9434(13) 0.1372(4) 0.0290(5) 0.0480(16) Uani 1 1 d .
H15 H 0.8049 0.1299 0.0524 0.058 Uiso 1 1 calc R
C16 C 0.9818(16) 0.1042(5) -0.0543(5) 0.061(2) Uani 1 1 d .
H16 H 0.8687 0.0783 -0.0880 0.074 Uiso 1 1 calc R
C17 C 1.1913(14) 0.1110(4) -0.0854(4) 0.0496(18) Uani 1 1 d .
H17 H 1.2237 0.0877 -0.1398 0.060 Uiso 1 1 calc R
C18 C 1.3502(14) 0.1518(5) -0.0362(6) 0.064(2) Uani 1 1 d .
H18 H 1.4909 0.1574 -0.0581 0.076 Uiso 1 1 calc R
C19 C 1.3084(11) 0.1847(4) 0.0444(5) 0.0476(16) Uani 1 1 d .
H19 H 1.4219 0.2109 0.0775 0.057 Uiso 1 1 calc R
O4 O 0.9564(8) 0.3146(3) 0.5915(3) 0.0531(13) Uani 1 1 d .
O5 O 0.4899(8) 0.4046(2) 0.6304(3) 0.0392(10) Uani 1 1 d .
N3 N 0.8828(8) 0.3496(3) 0.5180(3) 0.0342(11) Uani 1 1 d .
N4 N 0.4509(8) 0.2815(3) 0.6994(3) 0.0296(9) Uani 1 1 d .
C20 C 1.0169(11) 0.3991(4) 0.4772(5) 0.0469(16) Uani 1 1 d .
H20 H 1.1576 0.4108 0.5016 0.056 Uiso 1 1 calc R
C21 C 0.9419(13) 0.4351(4) 0.3937(4) 0.0509(17) Uani 1 1 d .
H21 H 1.0341 0.4702 0.3630 0.061 Uiso 1 1 calc R
C22 C 0.7412(14) 0.4178(4) 0.3613(5) 0.0541(19) Uani 1 1 d .
H22 H 0.6937 0.4387 0.3060 0.065 Uiso 1 1 calc R
C23 C 0.6043(10) 0.3698(4) 0.4078(4) 0.0354(13) Uani 1 1 d .
H23 H 0.4603 0.3605 0.3855 0.042 Uiso 1 1 calc R
C24 C 0.6731(9) 0.3342(3) 0.4875(3) 0.0287(11) Uani 1 1 d .
C25 C 0.5362(10) 0.2827(3) 0.5420(3) 0.0304(11) Uani 1 1 d .
H25A H 0.6108 0.2303 0.5556 0.036 Uiso 1 1 calc R
H25B H 0.3969 0.2704 0.5101 0.036 Uiso 1 1 calc R
C26 C 0.4928(9) 0.3296(3) 0.6281(4) 0.0280(11) Uani 1 1 d .
C27 C 0.4560(9) 0.1920(3) 0.6983(3) 0.0296(11) Uani 1 1 d .
C28 C 0.2737(11) 0.1468(4) 0.6639(4) 0.0365(14) Uani 1 1 d .
H28 H 0.1491 0.1748 0.6409 0.044 Uiso 1 1 calc R
C29 C 0.2782(10) 0.0635(4) 0.6642(4) 0.0401(14) Uani 1 1 d .
H29 H 0.1547 0.0336 0.6431 0.048 Uiso 1 1 calc R
C30 C 0.4668(12) 0.0209(4) 0.6958(4) 0.0453(15) Uani 1 1 d .
H30 H 0.4696 -0.0371 0.6948 0.054 Uiso 1 1 calc R
C31 C 0.6465(11) 0.0638(4) 0.7281(4) 0.0441(15) Uani 1 1 d .
H31 H 0.7733 0.0351 0.7477 0.053 Uiso 1 1 calc R
C32 C 0.6424(10) 0.1501(4) 0.7322(4) 0.0392(14) Uani 1 1 d .
H32 H 0.7624 0.1795 0.7573 0.047 Uiso 1 1 calc R
C33 C 0.4049(10) 0.3198(3) 0.7831(3) 0.0315(12) Uani 1 1 d .
C34 C 0.5686(12) 0.3601(5) 0.8301(5) 0.0505(18) Uani 1 1 d .
H34 H 0.7102 0.3646 0.8089 0.061 Uiso 1 1 calc R
C35 C 0.5181(14) 0.3940(5) 0.9099(4) 0.055(2) Uani 1 1 d .
H35 H 0.6266 0.4242 0.9416 0.066 Uiso 1 1 calc R
C36 C 0.3192(15) 0.3856(4) 0.9442(5) 0.0538(19) Uani 1 1 d .
H36 H 0.2934 0.4072 1.0000 0.065 Uiso 1 1 calc R
C37 C 0.1542(14) 0.3451(5) 0.8965(5) 0.0563(19) Uani 1 1 d .
H37 H 0.0138 0.3403 0.9189 0.068 Uiso 1 1 calc R
C38 C 0.1983(12) 0.3109(5) 0.8142(4) 0.0524(18) Uani 1 1 d .
H38 H 0.0885 0.2826 0.7811 0.063 Uiso 1 1 calc R

loop_
_atom_site_aniso_label
_atom_site_aniso_U_11
_atom_site_aniso_U_22
_atom_site_aniso_U_33
_atom_site_aniso_U_23
_atom_site_aniso_U_13
_atom_site_aniso_U_12
O1 0.049(3) 0.046(3) 0.049(3) 0.002(2) -0.012(2) 0.005(2)
O2 0.046(2) 0.0214(18) 0.044(2) 0.0009(17) 0.0083(18) 0.0017(18)
O3 0.118(4) 0.116(5) 0.107(4) -0.016(4) 0.003(3) -0.005(4)
N1 0.036(3) 0.026(2) 0.045(3) -0.012(2) 0.003(2) 0.004(2)
N2 0.037(2) 0.022(2) 0.032(2) 0.0019(19) 0.0005(17) -0.001(2)
C1 0.039(3) 0.042(3) 0.045(4) -0.012(3) 0.015(3) -0.009(3)
C2 0.049(3) 0.049(4) 0.051(4) -0.011(3) 0.026(3) -0.011(3)
C3 0.060(4) 0.043(3) 0.031(3) 0.006(3) 0.018(3) -0.007(3)
C4 0.045(4) 0.035(3) 0.036(3) -0.003(3) 0.009(3) 0.006(3)
C5 0.038(3) 0.022(2) 0.033(3) -0.003(2) 0.010(2) -0.001(2)
C6 0.034(3) 0.029(3) 0.038(3) 0.003(2) 0.006(2) -0.001(2)
C7 0.032(3) 0.021(2) 0.034(3) -0.002(2) 0.001(2) 0.000(2)
C8 0.037(3) 0.018(2) 0.028(2) 0.003(2) 0.004(2) -0.002(2)
C9 0.041(3) 0.023(2) 0.036(3) 0.002(2) 0.006(2) -0.001(2)
C10 0.067(4) 0.024(3) 0.039(3) 0.003(2) 0.009(3) -0.018(3)
C11 0.074(4) 0.019(2) 0.027(3) 0.006(2) 0.010(3) 0.003(3)
C12 0.049(4) 0.035(3) 0.038(3) 0.008(3) 0.008(3) 0.008(3)
C13 0.040(3) 0.030(3) 0.032(3) -0.001(2) -0.003(2) 0.002(3)
C14 0.036(3) 0.026(2) 0.031(3) 0.003(2) 0.003(2) 0.007(2)
C15 0.055(4) 0.049(4) 0.040(4) -0.005(3) 0.004(3) -0.013(3)
C16 0.084(6) 0.056(5) 0.044(4) -0.016(3) 0.001(4) -0.022(4)
C17 0.078(5) 0.045(4) 0.026(3) -0.005(3) 0.007(3) 0.014(3)
C18 0.052(5) 0.073(5) 0.067(5) -0.021(4) 0.018(4) 0.009(4)
C19 0.036(3) 0.050(4) 0.056(4) -0.007(3) -0.006(3) 0.002(3)
O4 0.051(3) 0.044(3) 0.062(3) 0.006(2) -0.020(2) 0.009(2)
O5 0.057(3) 0.0227(19) 0.039(2) -0.0018(17) 0.0121(19) 0.0023(19)
N3 0.032(3) 0.035(3) 0.035(3) -0.001(2) 0.004(2) 0.005(2)
N4 0.038(2) 0.023(2) 0.029(2) -0.0046(18) 0.0066(17) 0.0001(19)
C20 0.041(4) 0.044(4) 0.057(4) -0.019(3) 0.017(3) -0.003(3)
C21 0.073(5) 0.039(3) 0.043(3) -0.007(3) 0.025(3) -0.015(3)
C22 0.085(6) 0.044(4) 0.034(3) -0.003(3) 0.003(3) 0.010(4)
C23 0.040(4) 0.039(3) 0.027(3) -0.001(2) 0.000(2) 0.000(3)
C24 0.031(3) 0.026(3) 0.030(3) -0.006(2) 0.000(2) 0.006(2)
C25 0.044(3) 0.020(2) 0.027(2) -0.0073(19) 0.001(2) 0.000(2)
C26 0.026(3) 0.024(2) 0.034(3) 0.002(2) 0.004(2) 0.001(2)
C27 0.033(3) 0.026(3) 0.030(3) -0.001(2) 0.004(2) -0.001(2)
C28 0.036(3) 0.038(3) 0.034(3) -0.001(2) -0.004(2) -0.008(3)
C29 0.046(3) 0.038(3) 0.036(3) -0.006(3) 0.000(2) -0.010(3)
C30 0.068(4) 0.028(3) 0.040(3) 0.000(3) 0.010(3) -0.006(3)
C31 0.058(4) 0.034(3) 0.040(3) 0.004(3) 0.000(3) 0.013(3)
C32 0.034(3) 0.036(3) 0.048(4) 0.004(3) 0.000(2) 0.000(3)
C33 0.042(3) 0.024(2) 0.028(3) -0.004(2) 0.001(2) -0.003(2)
C34 0.044(4) 0.066(5) 0.041(4) -0.012(3) 0.004(3) -0.016(3)
C35 0.073(5) 0.057(5) 0.035(4) -0.008(3) -0.006(3) -0.015(4)
C36 0.085(6) 0.036(3) 0.041(4) -0.002(3) 0.008(4) 0.007(4)
C37 0.058(5) 0.074(5) 0.038(4) -0.003(3) 0.015(3) 0.012(4)
C38 0.047(4) 0.068(5) 0.045(3) -0.022(3) 0.021(3) -0.008(3)

loop_
_atom_type_symbol
_atom_type_description
_atom_type_scat_dispersion_real
_atom_type_scat_dispersion_imag
_atom_type_scat_source
C C 0.0033 0.0000 'International Tables Vol C Tables 4.2.6.8 and 6.1.1.4'
H H 0.0000 0.0000 'International Tables Vol C Tables 4.2.6.8 and 6.1.1.4'
N N 0.0061 0.0000 'International Tables Vol C Tables 4.2.6.8 and 6.1.1.4'
O O 0.0106 0.0000 'International Tables Vol C Tables 4.2.6.8 and 6.1.1.4'

loop_
_geom_angle_atom_site_label_1
_geom_angle_atom_site_label_2
_geom_angle_atom_site_label_3
_geom_angle
C6 O3 H3 109.5
O1 N1 C5 120.0(5)
O1 N1 C1 121.6(5)
C5 N1 C1 118.4(5)
C7 N2 C14 119.6(4)
C7 N2 C8 122.7(5)
C14 N2 C8 117.6(4)
C2 C1 N1 122.7(6)
C2 C1 H1A 118.6
N1 C1 H1A 118.6
C1 C2 C3 121.1(6)
C1 C2 H2 119.5
C3 C2 H2 119.5
C4 C3 C2 117.0(6)
C4 C3 H3A 121.5
C2 C3 H3A 121.5
C5 C4 C3 119.7(6)
C5 C4 H4 120.2
C3 C4 H4 120.2
C4 C5 N1 121.1(5)
C4 C5 C6 125.3(6)
N1 C5 C6 113.6(5)
O3 C6 C7 106.9(5)
O3 C6 C5 110.3(5)
C7 C6 C5 110.6(4)
O3 C6 H6 109.7
C7 C6 H6 109.7
C5 C6 H6 109.7
O2 C7 N2 122.2(5)
O2 C7 C6 121.1(5)
N2 C7 C6 116.7(4)
C9 C8 C13 121.0(5)
C9 C8 N2 120.0(5)
C13 C8 N2 119.0(5)
C8 C9 C10 118.5(5)
C8 C9 H9 120.8
C10 C9 H9 120.8
C11 C10 C9 120.5(6)
C11 C10 H10 119.8
C9 C10 H10 119.8
C10 C11 C12 119.6(5)
C10 C11 H11 120.2
C12 C11 H11 120.2
C11 C12 C13 120.2(5)
C11 C12 H12 119.9
C13 C12 H12 119.9
C8 C13 C12 120.3(5)
C8 C13 H13 119.8
C12 C13 H13 119.8
C19 C14 C15 117.8(6)
C19 C14 N2 121.8(6)
C15 C14 N2 120.4(6)
C14 C15 C16 122.1(7)
C14 C15 H15 119.0
C16 C15 H15 119.0
C17 C16 C15 118.2(7)
C17 C16 H16 120.9
C15 C16 H16 120.9
C18 C17 C16 119.5(7)
C18 C17 H17 120.3
C16 C17 H17 120.3
C17 C18 C19 121.4(8)
C17 C18 H18 119.3
C19 C18 H18 119.3
C18 C19 C14 120.9(7)
C18 C19 H19 119.5
C14 C19 H19 119.5
O4 N3 C20 117.8(6)
O4 N3 C24 119.4(5)
C20 N3 C24 122.9(6)
C26 N4 C27 123.7(5)
C26 N4 C33 120.2(4)
C27 N4 C33 116.1(4)
N3 C20 C21 118.5(6)
N3 C20 H20 120.8
C21 C20 H20 120.8
C22 C21 C20 119.3(7)
C22 C21 H21 120.4
C20 C21 H21 120.4
C21 C22 C23 120.2(7)
C21 C22 H22 119.9
C23 C22 H22 119.9
C22 C23 C24 121.4(6)
C22 C23 H23 119.3
C24 C23 H23 119.3
N3 C24 C23 117.6(5)
N3 C24 C25 117.5(5)
C23 C24 C25 124.9(5)
C24 C25 C26 108.9(4)
C24 C25 H25A 109.9
C26 C25 H25A 109.9
C24 C25 H25B 109.9
C26 C25 H25B 109.9
H25A C25 H25B 108.3
O5 C26 N4 122.8(5)
O5 C26 C25 121.2(5)
N4 C26 C25 116.0(4)
C32 C27 C28 119.9(5)
C32 C27 N4 119.8(5)
C28 C27 N4 120.3(5)
C29 C28 C27 120.1(5)
C29 C28 H28 120.0
C27 C28 H28 120.0
C28 C29 C30 120.4(5)
C28 C29 H29 119.8
C30 C29 H29 119.8
C31 C30 C29 120.3(5)
C31 C30 H30 119.8
C29 C30 H30 119.8
C30 C31 C32 120.4(6)
C30 C31 H31 119.8
C32 C31 H31 119.8
C31 C32 C27 118.8(5)
C31 C32 H32 120.6
C27 C32 H32 120.6
C34 C33 C38 122.0(6)
C34 C33 N4 119.7(6)
C38 C33 N4 118.3(5)
C33 C34 C35 117.6(7)
C33 C34 H34 121.2
C35 C34 H34 121.2
C36 C35 C34 122.8(7)
C36 C35 H35 118.6
C34 C35 H35 118.6
C35 C36 C37 119.5(7)
C35 C36 H36 120.2
C37 C36 H36 120.2
C36 C37 C38 119.3(8)
C36 C37 H37 120.3
C38 C37 H37 120.3
C33 C38 C37 118.8(7)
C33 C38 H38 120.6
C37 C38 H38 120.6

loop_
_geom_bond_atom_site_label_1
_geom_bond_atom_site_label_2
_geom_bond_distance
O1 N1 1.290(6)
O2 C7 1.225(6)
O3 C6 1.450(8)
O3 H3 0.8300
N1 C5 1.367(7)
N1 C1 1.386(8)
N2 C7 1.349(7)
N2 C14 1.420(7)
N2 C8 1.446(6)
C1 C2 1.283(9)
C1 H1A 0.9400
C2 C3 1.425(9)
C2 H2 0.9400
C3 C4 1.412(8)
C3 H3A 0.9400
C4 C5 1.363(8)
C4 H4 0.9400
C5 C6 1.515(8)
C6 C7 1.509(8)
C6 H6 0.9900
C8 C9 1.360(8)
C8 C13 1.371(8)
C9 C10 1.437(7)
C9 H9 0.9400
C10 C11 1.358(9)
C10 H10 0.9400
C11 C12 1.385(9)
C11 H11 0.9400
C12 C13 1.386(8)
C12 H12 0.9400
C13 H13 0.9400
C14 C19 1.378(9)
C14 C15 1.378(9)
C15 C16 1.405(11)
C15 H15 0.9400
C16 C17 1.389(11)
C16 H16 0.9400
C17 C18 1.368(12)
C17 H17 0.9400
C18 C19 1.373(10)
C18 H18 0.9400
C19 H19 0.9400
O4 N3 1.316(6)
O5 C26 1.214(6)
N3 C20 1.321(8)
N3 C24 1.364(7)
N4 C26 1.371(7)
N4 C27 1.449(7)
N4 C33 1.457(7)
C20 C21 1.453(10)
C20 H20 0.9400
C21 C22 1.330(10)
C21 H21 0.9400
C22 C23 1.363(10)
C22 H22 0.9400
C23 C24 1.392(8)
C23 H23 0.9400
C24 C25 1.465(8)
C25 C26 1.549(7)
C25 H25A 0.9800
C25 H25B 0.9800
C27 C32 1.404(8)
C27 C28 1.412(8)
C28 C29 1.349(8)
C28 H28 0.9400
C29 C30 1.408(9)
C29 H29 0.9400
C30 C31 1.371(9)
C30 H30 0.9400
C31 C32 1.397(8)
C31 H31 0.9400
C32 H32 0.9400
C33 C34 1.369(8)
C33 C38 1.375(9)
C34 C35 1.381(10)
C34 H34 0.9400
C35 C36 1.350(11)
C35 H35 0.9400
C36 C37 1.380(12)
C36 H36 0.9400
C37 C38 1.408(9)
C37 H37 0.9400
C38 H38 0.9400

loop_
_geom_torsion_atom_site_label_1
_geom_torsion_atom_site_label_2
_geom_torsion_atom_site_label_3
_geom_torsion_atom_site_label_4
_geom_torsion
O1 N1 C1 C2 -177.9(6)
C5 N1 C1 C2 2.5(9)
N1 C1 C2 C3 -1.2(10)
C1 C2 C3 C4 0.2(10)
C2 C3 C4 C5 -0.6(9)
C3 C4 C5 N1 2.0(9)
C3 C4 C5 C6 -177.2(5)
O1 N1 C5 C4 177.6(5)
C1 N1 C5 C4 -2.9(8)
O1 N1 C5 C6 -3.2(7)
C1 N1 C5 C6 176.3(5)
C4 C5 C6 O3 -6.5(8)
N1 C5 C6 O3 174.3(5)
C4 C5 C6 C7 111.5(6)
N1 C5 C6 C7 -67.7(6)
C14 N2 C7 O2 1.0(8)
C8 N2 C7 O2 -178.2(5)
C14 N2 C7 C6 178.1(5)
C8 N2 C7 C6 -1.1(8)
O3 C6 C7 O2 93.0(7)
C5 C6 C7 O2 -27.1(7)
O3 C6 C7 N2 -84.2(6)
C5 C6 C7 N2 155.8(5)
C7 N2 C8 C9 82.5(7)
C14 N2 C8 C9 -96.7(7)
C7 N2 C8 C13 -98.1(7)
C14 N2 C8 C13 82.6(7)
C13 C8 C9 C10 0.5(9)
N2 C8 C9 C10 179.8(5)
C8 C9 C10 C11 -0.7(9)
C9 C10 C11 C12 -0.4(10)
C10 C11 C12 C13 1.8(10)
C9 C8 C13 C12 0.8(9)
N2 C8 C13 C12 -178.5(5)
C11 C12 C13 C8 -2.0(9)
C7 N2 C14 C19 -111.6(7)
C8 N2 C14 C19 67.7(7)
C7 N2 C14 C15 69.8(7)
C8 N2 C14 C15 -110.9(6)
C19 C14 C15 C16 -4.4(11)
N2 C14 C15 C16 174.2(6)
C14 C15 C16 C17 4.0(12)
C15 C16 C17 C18 -2.5(12)
C16 C17 C18 C19 1.5(12)
C17 C18 C19 C14 -1.9(12)
C15 C14 C19 C18 3.3(10)
N2 C14 C19 C18 -175.3(6)
O4 N3 C20 C21 177.1(5)
C24 N3 C20 C21 -3.5(9)
N3 C20 C21 C22 0.5(10)
C20 C21 C22 C23 2.9(11)
C21 C22 C23 C24 -3.4(10)
O4 N3 C24 C23 -177.5(5)
C20 N3 C24 C23 3.1(8)
O4 N3 C24 C25 3.5(7)
C20 N3 C24 C25 -175.9(5)
C22 C23 C24 N3 0.4(9)
C22 C23 C24 C25 179.4(5)
N3 C24 C25 C26 66.6(6)
C23 C24 C25 C26 -112.3(6)
C27 N4 C26 O5 -179.3(5)
C33 N4 C26 O5 -1.4(8)
C27 N4 C26 C25 3.0(8)
C33 N4 C26 C25 -179.1(5)
C24 C25 C26 O5 28.5(7)
C24 C25 C26 N4 -153.7(5)
C26 N4 C27 C32 99.1(7)
C33 N4 C27 C32 -78.9(7)
C26 N4 C27 C28 -81.5(7)
C33 N4 C27 C28 100.6(7)
C32 C27 C28 C29 0.4(9)
N4 C27 C28 C29 -179.1(5)
C27 C28 C29 C30 -2.2(10)
C28 C29 C30 C31 1.1(11)
C29 C30 C31 C32 1.7(11)
C30 C31 C32 C27 -3.5(10)
C28 C27 C32 C31 2.4(9)
N4 C27 C32 C31 -178.1(6)
C26 N4 C33 C34 -69.4(8)
C27 N4 C33 C34 108.6(6)
C26 N4 C33 C38 113.4(7)
C27 N4 C33 C38 -68.6(7)
C38 C33 C34 C35 -1.7(11)
N4 C33 C34 C35 -178.8(6)
C33 C34 C35 C36 3.1(12)
C34 C35 C36 C37 -3.3(13)
C35 C36 C37 C38 2.0(12)
C34 C33 C38 C37 0.6(11)
N4 C33 C38 C37 177.7(6)
C36 C37 C38 C33 -0.7(11)
